data_4315967
loop_
_publ_author_name
'Mark Irwin'
'Rhiannon K. Jenkins'
'Mark S. Denning'
'Tobias Kr\"amer'
'Fernande Grandjean'
'Gary J. Long'
'Radovan Herchel'
'John E. McGrady'
'Jose M. Goicoechea'

_publ_contact_author
;
 Dr. J. M. Goicoechea           
 Chemistry Research Laboratory
 University of Oxford
 Mansfield Road
 Oxford
 OX1 3TA
 UK
;
_publ_contact_author_email jose.goicoechea@chem.ox.ac.uk
_publ_contact_author_fax '+44 1865 272690'
_publ_contact_author_phone '+44 1865 275961'
_publ_section_title
;
 Experimental and Computational Study of the Structural and Electronic
 Properties of FeII(2,2'-bipyridine)(mes)2 and
 [FeII(2,2'-bipyridine)(mes)2]-, a Complex Containing a 2,2'-Bipyridyl
 Radical Anion
;
_journal_name_full 'Inorganic Chemistry'
_journal_page_first 6160
_journal_page_last 6171
_journal_paper_doi 10.1021/ic100817s
_journal_volume 49
_journal_year 2010
_chemical_formula_moiety 'C28 H30 Fe N2, C18 H36 K N2 O6'
_chemical_formula_sum 'C46 H66 Fe K N4 O6'
_chemical_formula_weight 865.98
_chemical_name_systematic
; 
[K(2,2,2-crypt)][Fe(2,2'bipy)(C9H11)2]
;
_space_group_IT_number 19
_symmetry_cell_setting orthorhombic
_symmetry_space_group_name_Hall 'P 2ac 2ab'
_symmetry_space_group_name_H-M 'P 21 21 21'
_atom_sites_solution_hydrogens geom
_atom_sites_solution_primary direct
_atom_sites_solution_secondary difmap
_audit_creation_method SHELXL-97
_cell_angle_alpha 90.00
_cell_angle_beta 90.00
_cell_angle_gamma 90.00
_cell_formula_units_Z 4
_cell_length_a 13.96440(10)
_cell_length_b 14.59890(10)
_cell_length_c 22.6777(2)
_cell_measurement_reflns_used 83546
_cell_measurement_temperature 150(2)
_cell_measurement_theta_max 27.485
_cell_measurement_theta_min 5.097
_cell_volume 4623.19(6)
_computing_cell_refinement
;
KappaCCD software "DENZO" (Otwinowski & Minor, 1996)
;
_computing_data_collection
;
KappaCCD software "Collect" (Nonius, 2000)
;
_computing_data_reduction
;
KappaCCD software "DENZO" (Otwinowski & Minor, 1996)
;
_computing_molecular_graphics 'WinGX (Farrugia, 2005)'
_computing_publication_material 'XCIF (Sheldrick, 2001)'
_computing_structure_refinement 'SHELXL-97 (Sheldrick, 1997)'
_computing_structure_solution 'SHELXS-97 (Sheldrick, 1990)'
_diffrn_ambient_temperature 150(2)
_diffrn_measured_fraction_theta_full 0.991
_diffrn_measured_fraction_theta_max 0.991
_diffrn_measurement_device_type 'Nonius KappaCCD'
_diffrn_measurement_method 'omega scans'
_diffrn_radiation_monochromator graphite
_diffrn_radiation_source 'fine-focus sealed tube'
_diffrn_radiation_type MoK\a
_diffrn_radiation_wavelength 0.71073
_diffrn_reflns_av_R_equivalents 0.053
_diffrn_reflns_av_sigmaI/netI 0.0269
_diffrn_reflns_limit_h_max 18
_diffrn_reflns_limit_h_min -18
_diffrn_reflns_limit_k_max 18
_diffrn_reflns_limit_k_min -18
_diffrn_reflns_limit_l_max 29
_diffrn_reflns_limit_l_min -29
_diffrn_reflns_number 10530
_diffrn_reflns_theta_full 27.48
_diffrn_reflns_theta_max 27.48
_diffrn_reflns_theta_min 5.11
_exptl_absorpt_coefficient_mu 0.466
_exptl_absorpt_correction_T_max 0.9292
_exptl_absorpt_correction_T_min 0.8964
_exptl_absorpt_correction_type multi-scan
_exptl_absorpt_process_details 'DENZO/SCALEPACK (Otwinowski & Minor, 1997)'
_exptl_crystal_colour purple-black
_exptl_crystal_density_diffrn 1.244
_exptl_crystal_density_method 'not measured'
_exptl_crystal_description block
_exptl_crystal_F_000 1852
_exptl_crystal_size_max 0.24
_exptl_crystal_size_mid 0.20
_exptl_crystal_size_min 0.16
_refine_diff_density_max 0.191
_refine_diff_density_min -0.253
_refine_diff_density_rms 0.038
_refine_ls_abs_structure_details 'Flack H D (1983), Acta Cryst. A39, 876-881'
_refine_ls_abs_structure_Flack -0.007(8)
_refine_ls_extinction_method none
_refine_ls_goodness_of_fit_ref 1.043
_refine_ls_hydrogen_treatment constr
_refine_ls_matrix_type full
_refine_ls_number_parameters 523
_refine_ls_number_reflns 10530
_refine_ls_number_restraints 0
_refine_ls_restrained_S_all 1.043
_refine_ls_R_factor_all 0.0377
_refine_ls_R_factor_gt 0.0300
_refine_ls_shift/su_max 0.001
_refine_ls_shift/su_mean 0.000
_refine_ls_structure_factor_coef Fsqd
_refine_ls_weighting_details 'calc w=1/[\s^2^(Fo^2^)+(0.0339P)^2^+0.9985P] where P=(Fo^2^+2Fc^2^)/3'
_refine_ls_weighting_scheme calc
_refine_ls_wR_factor_gt 0.0667
_refine_ls_wR_factor_ref 0.0703
_reflns_number_gt 9499
_reflns_number_total 10530
_reflns_threshold_expression >2sigma(I)
_cod_data_source_file ic100817s_si_003_2.cif
_cod_data_source_block 2
_cod_depositor_comments
;
The following automatic conversions were performed:

'_symmetry_cell_setting' value 'Orthorhombic' changed to
'orthorhombic' according to the built-in table from CIF Core
dictionary named 'cif_core.dic' version 2.4.1 from 2010-06-29.

Automatic conversion script
Id: cif_fix_values 1646 2011-03-28 12:23:43Z adriana 

The following automatic conversions were performed:
data name '_contact_author_fax' replaced with
'_publ_contact_author_fax' as specified in the replacement file
'/home/antanas/src/cod-tools/trunk/data/replacement-values/replacement_tags.lst'.

data
name '_atom_site_symetry_multiplicity' replaced with
'_atom_site_symmetry_multiplicity' as specified in the replacement
file
'/home/antanas/src/cod-tools/trunk/data/replacement-values/replacement_tags.lst'.

Automatic conversion script
Id: cif_correct_tags 4998 2017-03-02 13:24:31Z antanas 
;
_cod_original_sg_symbol_Hall 'P 2ac 2ab '
_cod_database_code 4315967

loop_
_symmetry_equiv_pos_as_xyz
'x, y, z'
'-x+1/2, -y, z+1/2'
'-x, y+1/2, -z+1/2'
'x+1/2, -y+1/2, -z'

loop_
_atom_site_label
_atom_site_type_symbol
_atom_site_fract_x
_atom_site_fract_y
_atom_site_fract_z
_atom_site_U_iso_or_equiv
_atom_site_adp_type
_atom_site_occupancy
_atom_site_symmetry_multiplicity
_atom_site_calc_flag
_atom_site_refinement_flags
_atom_site_disorder_assembly
_atom_site_disorder_group
Fe1 Fe 0.026038(16) 0.485097(15) 0.071039(10) 0.02446(6) Uani 1 1 d . . .
N1 N 0.07317(12) 0.61266(10) 0.04094(6) 0.0329(3) Uani 1 1 d . . .
N2 N 0.14969(10) 0.45258(10) 0.02402(6) 0.0279(3) Uani 1 1 d . . .
C1 C 0.02565(19) 0.69329(12) 0.04457(8) 0.0435(5) Uani 1 1 d . . .
H1 H -0.0355 0.6932 0.0630 0.052 Uiso 1 1 calc R . .
C2 C 0.0597(2) 0.77509(14) 0.02352(10) 0.0575(7) Uani 1 1 d . . .
H2 H 0.0229 0.8295 0.0270 0.069 Uiso 1 1 calc R . .
C3 C 0.1501(2) 0.77636(15) -0.00317(10) 0.0599(7) Uani 1 1 d . . .
H3 H 0.1764 0.8322 -0.0173 0.072 Uiso 1 1 calc R . .
C4 C 0.19958(18) 0.69718(14) -0.00856(9) 0.0478(5) Uani 1 1 d . . .
H4 H 0.2611 0.6977 -0.0265 0.057 Uiso 1 1 calc R . .
C5 C 0.16074(14) 0.61329(13) 0.01225(8) 0.0331(4) Uani 1 1 d . . .
C6 C 0.20351(12) 0.52610(13) 0.00413(7) 0.0300(4) Uani 1 1 d . . .
C7 C 0.29189(13) 0.51145(15) -0.02507(8) 0.0385(4) Uani 1 1 d . . .
H7 H 0.3290 0.5625 -0.0374 0.046 Uiso 1 1 calc R . .
C8 C 0.32427(13) 0.42475(16) -0.03569(9) 0.0412(5) Uani 1 1 d . . .
H8 H 0.3830 0.4151 -0.0559 0.049 Uiso 1 1 calc R . .
C9 C 0.26935(13) 0.35034(15) -0.01635(9) 0.0379(4) Uani 1 1 d . . .
H9 H 0.2895 0.2892 -0.0236 0.045 Uiso 1 1 calc R . .
C10 C 0.18567(13) 0.36789(13) 0.01324(8) 0.0328(4) Uani 1 1 d . . .
H10 H 0.1502 0.3168 0.0273 0.039 Uiso 1 1 calc R . .
C11 C -0.11394(12) 0.46103(10) 0.04055(7) 0.0249(3) Uani 1 1 d . . .
C12 C -0.13939(12) 0.39905(11) -0.00477(7) 0.0252(3) Uani 1 1 d . . .
C13 C -0.23440(12) 0.38552(12) -0.02211(8) 0.0290(4) Uani 1 1 d . . .
H13 H -0.2480 0.3432 -0.0528 0.035 Uiso 1 1 calc R . .
C14 C -0.30954(12) 0.43247(12) 0.00440(8) 0.0304(4) Uani 1 1 d . . .
C15 C -0.28684(12) 0.49152(12) 0.05010(7) 0.0303(4) Uani 1 1 d . . .
H15 H -0.3368 0.5235 0.0697 0.036 Uiso 1 1 calc R . .
C16 C -0.19218(12) 0.50525(11) 0.06819(7) 0.0276(3) Uani 1 1 d . . .
C17 C -0.06331(12) 0.34355(13) -0.03573(8) 0.0324(4) Uani 1 1 d . . .
H17A H -0.0003 0.3594 -0.0197 0.049 Uiso 0.50 1 calc PR . .
H17B H -0.0647 0.3571 -0.0780 0.049 Uiso 0.50 1 calc PR . .
H17C H -0.0756 0.2782 -0.0295 0.049 Uiso 0.50 1 calc PR . .
H17D H -0.0934 0.3037 -0.0652 0.049 Uiso 0.50 1 calc PR . .
H17E H -0.0290 0.3060 -0.0068 0.049 Uiso 0.50 1 calc PR . .
H17F H -0.0181 0.3849 -0.0553 0.049 Uiso 0.50 1 calc PR . .
C18 C -0.41161(14) 0.42052(15) -0.01678(10) 0.0430(5) Uani 1 1 d . . .
H18A H -0.4130 0.3761 -0.0492 0.065 Uiso 0.50 1 calc PR . .
H18B H -0.4364 0.4795 -0.0306 0.065 Uiso 0.50 1 calc PR . .
H18C H -0.4514 0.3982 0.0158 0.065 Uiso 0.50 1 calc PR . .
H18D H -0.4542 0.4597 0.0065 0.065 Uiso 0.50 1 calc PR . .
H18E H -0.4308 0.3564 -0.0121 0.065 Uiso 0.50 1 calc PR . .
H18F H -0.4158 0.4377 -0.0585 0.065 Uiso 0.50 1 calc PR . .
C19 C -0.17644(15) 0.57084(15) 0.11928(9) 0.0406(4) Uani 1 1 d . . .
H19A H -0.1079 0.5748 0.1281 0.061 Uiso 0.50 1 calc PR . .
H19B H -0.2107 0.5484 0.1541 0.061 Uiso 0.50 1 calc PR . .
H19C H -0.2006 0.6317 0.1086 0.061 Uiso 0.50 1 calc PR . .
H19D H -0.2383 0.5951 0.1325 0.061 Uiso 0.50 1 calc PR . .
H19E H -0.1354 0.6215 0.1064 0.061 Uiso 0.50 1 calc PR . .
H19F H -0.1455 0.5382 0.1519 0.061 Uiso 0.50 1 calc PR . .
C21 C 0.04684(11) 0.44783(11) 0.15932(7) 0.0249(3) Uani 1 1 d . . .
C22 C 0.07028(11) 0.51022(12) 0.20474(7) 0.0268(3) Uani 1 1 d . . .
C23 C 0.08356(11) 0.48171(14) 0.26314(7) 0.0305(3) Uani 1 1 d . . .
H23 H 0.0984 0.5259 0.2925 0.037 Uiso 1 1 calc R . .
C24 C 0.07553(12) 0.39029(14) 0.27905(8) 0.0325(4) Uani 1 1 d . . .
C25 C 0.05069(12) 0.32832(13) 0.23544(8) 0.0315(4) Uani 1 1 d . . .
H25 H 0.0434 0.2655 0.2455 0.038 Uiso 1 1 calc R . .
C26 C 0.03605(12) 0.35558(11) 0.17717(7) 0.0273(3) Uani 1 1 d . . .
C27 C 0.08249(16) 0.61081(13) 0.19119(9) 0.0389(4) Uani 1 1 d . . .
H27A H 0.0711 0.6214 0.1491 0.058 Uiso 0.50 1 calc PR . .
H27B H 0.1478 0.6299 0.2013 0.058 Uiso 0.50 1 calc PR . .
H27C H 0.0365 0.6465 0.2144 0.058 Uiso 0.50 1 calc PR . .
H27D H 0.0991 0.6437 0.2274 0.058 Uiso 0.50 1 calc PR . .
H27E H 0.0225 0.6353 0.1752 0.058 Uiso 0.50 1 calc PR . .
H27F H 0.1338 0.6187 0.1621 0.058 Uiso 0.50 1 calc PR . .
C28 C 0.09117(18) 0.35979(18) 0.34201(9) 0.0524(6) Uani 1 1 d . . .
H28A H 0.1083 0.4128 0.3663 0.079 Uiso 0.50 1 calc PR . .
H28B H 0.1431 0.3147 0.3433 0.079 Uiso 0.50 1 calc PR . .
H28C H 0.0322 0.3320 0.3572 0.079 Uiso 0.50 1 calc PR . .
H28D H 0.0808 0.2936 0.3449 0.079 Uiso 0.50 1 calc PR . .
H28E H 0.0460 0.3917 0.3679 0.079 Uiso 0.50 1 calc PR . .
H28F H 0.1568 0.3744 0.3540 0.079 Uiso 0.50 1 calc PR . .
C29 C 0.00772(15) 0.28311(12) 0.13242(8) 0.0375(4) Uani 1 1 d . . .
H29A H -0.0002 0.3117 0.0936 0.056 Uiso 0.50 1 calc PR . .
H29B H -0.0527 0.2546 0.1445 0.056 Uiso 0.50 1 calc PR . .
H29C H 0.0579 0.2363 0.1303 0.056 Uiso 0.50 1 calc PR . .
H29D H 0.0035 0.2234 0.1520 0.056 Uiso 0.50 1 calc PR . .
H29E H 0.0560 0.2804 0.1011 0.056 Uiso 0.50 1 calc PR . .
H29F H -0.0546 0.2988 0.1153 0.056 Uiso 0.50 1 calc PR . .
K1 K 0.91174(2) 0.52297(2) 0.748848(15) 0.02501(7) Uani 1 1 d . . .
N11 N 1.09394(10) 0.47339(11) 0.68433(6) 0.0324(3) Uani 1 1 d . . .
N12 N 0.73194(10) 0.57060(10) 0.81339(6) 0.0264(3) Uani 1 1 d . . .
O11 O 0.96100(9) 0.61540(8) 0.64314(5) 0.0314(3) Uani 1 1 d . . .
O12 O 0.80698(8) 0.68065(8) 0.71318(5) 0.0297(3) Uani 1 1 d . . .
O13 O 1.08851(8) 0.53429(9) 0.80885(5) 0.0348(3) Uani 1 1 d . . .
O14 O 0.91594(9) 0.55655(10) 0.86962(5) 0.0363(3) Uani 1 1 d . . .
O15 O 0.94794(9) 0.33803(9) 0.71545(7) 0.0410(3) Uani 1 1 d . . .
O16 O 0.76708(9) 0.38966(8) 0.75950(5) 0.0321(3) Uani 1 1 d . . .
C101 C 1.09248(12) 0.51438(14) 0.62506(7) 0.0347(4) Uani 1 1 d . . .
H10A H 1.0507 0.4769 0.5994 0.042 Uiso 1 1 calc R . .
H10B H 1.1580 0.5121 0.6085 0.042 Uiso 1 1 calc R . .
C102 C 1.05798(12) 0.61158(14) 0.62355(8) 0.0353(4) Uani 1 1 d . . .
H10C H 1.0986 0.6500 0.6494 0.042 Uiso 1 1 calc R . .
H10D H 1.0626 0.6358 0.5829 0.042 Uiso 1 1 calc R . .
C103 C 0.92136(14) 0.70494(12) 0.63681(8) 0.0355(4) Uani 1 1 d . . .
H10E H 0.9295 0.7263 0.5957 0.043 Uiso 1 1 calc R . .
H10F H 0.9552 0.7482 0.6632 0.043 Uiso 1 1 calc R . .
C104 C 0.81722(13) 0.70239(13) 0.65216(8) 0.0313(4) Uani 1 1 d . . .
H10G H 0.7876 0.7627 0.6439 0.038 Uiso 1 1 calc R . .
H10H H 0.7843 0.6556 0.6279 0.038 Uiso 1 1 calc R . .
C105 C 0.70886(12) 0.67894(13) 0.72950(8) 0.0319(4) Uani 1 1 d . . .
H10I H 0.6754 0.6294 0.7079 0.038 Uiso 1 1 calc R . .
H10J H 0.6782 0.7379 0.7192 0.038 Uiso 1 1 calc R . .
C106 C 0.70139(13) 0.66268(12) 0.79536(8) 0.0310(4) Uani 1 1 d . . .
H10K H 0.7413 0.7086 0.8161 0.037 Uiso 1 1 calc R . .
H10L H 0.6341 0.6721 0.8078 0.037 Uiso 1 1 calc R . .
C107 C 1.17395(12) 0.51234(19) 0.71829(8) 0.0464(5) Uani 1 1 d . . .
H10M H 1.1742 0.5797 0.7130 0.056 Uiso 1 1 calc R . .
H10N H 1.2349 0.4883 0.7023 0.056 Uiso 1 1 calc R . .
C108 C 1.16915(13) 0.4908(2) 0.78354(9) 0.0563(7) Uani 1 1 d . . .
H10O H 1.1645 0.4238 0.7893 0.068 Uiso 1 1 calc R . .
H10P H 1.2282 0.5126 0.8032 0.068 Uiso 1 1 calc R . .
C109 C 1.07784(13) 0.50764(16) 0.86916(7) 0.0393(4) Uani 1 1 d . . .
H10Q H 1.1401 0.5131 0.8897 0.047 Uiso 1 1 calc R . .
H10R H 1.0571 0.4429 0.8713 0.047 Uiso 1 1 calc R . .
C110 C 1.00579(13) 0.56701(15) 0.89856(8) 0.0376(4) Uani 1 1 d . . .
H11A H 0.9997 0.5495 0.9406 0.045 Uiso 1 1 calc R . .
H11B H 1.0265 0.6318 0.8967 0.045 Uiso 1 1 calc R . .
C111 C 0.84181(13) 0.60784(14) 0.89736(8) 0.0346(4) Uani 1 1 d . . .
H11C H 0.8466 0.6732 0.8860 0.042 Uiso 1 1 calc R . .
H11D H 0.8478 0.6034 0.9408 0.042 Uiso 1 1 calc R . .
C112 C 0.74714(12) 0.56927(13) 0.87779(8) 0.0312(4) Uani 1 1 d . . .
H11E H 0.7422 0.5052 0.8918 0.037 Uiso 1 1 calc R . .
H11F H 0.6952 0.6047 0.8968 0.037 Uiso 1 1 calc R . .
C113 C 1.10409(16) 0.37390(15) 0.67934(12) 0.0521(6) Uani 1 1 d . . .
H11G H 1.1314 0.3498 0.7165 0.062 Uiso 1 1 calc R . .
H11H H 1.1498 0.3599 0.6472 0.062 Uiso 1 1 calc R . .
C114 C 1.01122(18) 0.32574(15) 0.66704(12) 0.0587(6) Uani 1 1 d . . .
H11I H 0.9819 0.3509 0.6308 0.070 Uiso 1 1 calc R . .
H11J H 1.0231 0.2596 0.6608 0.070 Uiso 1 1 calc R . .
C115 C 0.86547(15) 0.28130(13) 0.71049(11) 0.0463(5) Uani 1 1 d . . .
H11K H 0.8849 0.2161 0.7096 0.056 Uiso 1 1 calc R . .
H11L H 0.8312 0.2952 0.6733 0.056 Uiso 1 1 calc R . .
C116 C 0.80128(15) 0.29797(13) 0.76162(10) 0.0436(5) Uani 1 1 d . . .
H11M H 0.7466 0.2548 0.7604 0.052 Uiso 1 1 calc R . .
H11N H 0.8367 0.2877 0.7988 0.052 Uiso 1 1 calc R . .
C117 C 0.69311(14) 0.40512(14) 0.80125(10) 0.0401(5) Uani 1 1 d . . .
H11O H 0.7174 0.3926 0.8415 0.048 Uiso 1 1 calc R . .
H11P H 0.6391 0.3629 0.7934 0.048 Uiso 1 1 calc R . .
C118 C 0.65861(12) 0.50300(13) 0.79749(8) 0.0352(4) Uani 1 1 d . . .
H11Q H 0.6367 0.5153 0.7567 0.042 Uiso 1 1 calc R . .
H11R H 0.6029 0.5107 0.8240 0.042 Uiso 1 1 calc R . .

loop_
_atom_site_aniso_label
_atom_site_aniso_U_11
_atom_site_aniso_U_22
_atom_site_aniso_U_33
_atom_site_aniso_U_23
_atom_site_aniso_U_13
_atom_site_aniso_U_12
Fe1 0.02912(11) 0.02270(11) 0.02158(10) 0.00110(9) 0.00030(9) -0.00002(10)
N1 0.0481(9) 0.0269(7) 0.0236(7) 0.0002(6) -0.0008(6) -0.0035(7)
N2 0.0298(7) 0.0297(7) 0.0243(7) 0.0038(6) -0.0009(6) -0.0027(6)
C1 0.0723(14) 0.0251(9) 0.0329(9) -0.0008(7) 0.0042(10) 0.0026(10)
C2 0.107(2) 0.0252(10) 0.0407(12) 0.0024(9) 0.0087(12) 0.0036(11)
C3 0.106(2) 0.0295(11) 0.0440(12) 0.0054(9) 0.0067(13) -0.0210(12)
C4 0.0686(14) 0.0381(11) 0.0368(11) 0.0025(9) 0.0030(10) -0.0207(10)
C5 0.0449(10) 0.0329(9) 0.0216(8) 0.0021(7) -0.0044(8) -0.0108(8)
C6 0.0327(8) 0.0363(9) 0.0210(7) 0.0043(7) -0.0051(6) -0.0108(8)
C7 0.0313(9) 0.0535(12) 0.0307(9) 0.0083(9) -0.0027(7) -0.0141(9)
C8 0.0226(8) 0.0662(14) 0.0349(10) 0.0066(10) 0.0007(7) 0.0018(9)
C9 0.0296(9) 0.0470(11) 0.0370(10) 0.0066(9) 0.0016(8) 0.0103(8)
C10 0.0294(9) 0.0344(10) 0.0348(10) 0.0057(8) 0.0031(7) 0.0034(7)
C11 0.0315(8) 0.0216(8) 0.0215(7) 0.0036(6) 0.0014(6) 0.0023(6)
C12 0.0295(8) 0.0226(8) 0.0237(8) 0.0035(6) 0.0032(6) 0.0010(7)
C13 0.0342(9) 0.0265(8) 0.0262(8) 0.0025(7) 0.0001(7) -0.0011(7)
C14 0.0283(8) 0.0315(9) 0.0314(9) 0.0102(7) 0.0031(7) 0.0002(7)
C15 0.0308(8) 0.0292(9) 0.0309(8) 0.0072(7) 0.0089(6) 0.0073(7)
C16 0.0331(8) 0.0259(8) 0.0239(7) 0.0035(7) 0.0047(6) 0.0047(6)
C17 0.0314(9) 0.0329(9) 0.0329(9) -0.0071(8) 0.0030(7) 0.0003(7)
C18 0.0293(9) 0.0510(12) 0.0488(11) 0.0068(10) 0.0017(9) -0.0014(9)
C19 0.0455(11) 0.0442(11) 0.0321(9) -0.0081(9) 0.0024(8) 0.0115(9)
C21 0.0222(7) 0.0265(8) 0.0260(8) 0.0004(6) 0.0012(6) 0.0033(6)
C22 0.0214(7) 0.0308(8) 0.0282(8) -0.0008(7) -0.0002(6) -0.0007(7)
C23 0.0207(7) 0.0428(9) 0.0278(8) -0.0053(8) -0.0016(6) -0.0014(8)
C24 0.0241(8) 0.0467(10) 0.0267(8) 0.0070(8) -0.0001(7) 0.0010(8)
C25 0.0298(9) 0.0334(9) 0.0311(9) 0.0091(7) 0.0024(7) 0.0026(7)
C26 0.0263(8) 0.0292(8) 0.0264(8) 0.0022(7) 0.0041(7) 0.0026(7)
C27 0.0502(11) 0.0285(9) 0.0379(10) -0.0046(8) -0.0065(9) -0.0022(9)
C28 0.0544(13) 0.0701(15) 0.0327(10) 0.0142(10) -0.0077(10) -0.0082(12)
C29 0.0531(12) 0.0252(8) 0.0342(10) 0.0005(7) 0.0051(8) -0.0006(8)
K1 0.02358(15) 0.02655(16) 0.02491(15) 0.00050(15) -0.00062(13) 0.00036(14)
N11 0.0265(7) 0.0371(8) 0.0338(7) 0.0015(7) 0.0029(6) 0.0037(7)
N12 0.0247(7) 0.0276(7) 0.0271(7) 0.0022(6) 0.0002(6) 0.0017(6)
O11 0.0315(6) 0.0291(6) 0.0335(6) 0.0051(5) 0.0063(5) 0.0010(5)
O12 0.0284(6) 0.0351(7) 0.0257(6) 0.0037(5) 0.0022(5) 0.0039(5)
O13 0.0259(6) 0.0528(8) 0.0258(6) 0.0077(6) -0.0021(5) 0.0004(6)
O14 0.0282(6) 0.0556(8) 0.0252(6) -0.0061(6) -0.0039(5) 0.0016(6)
O15 0.0377(7) 0.0294(7) 0.0561(8) -0.0049(6) 0.0078(6) 0.0014(5)
O16 0.0341(6) 0.0250(6) 0.0372(7) 0.0041(5) -0.0003(5) 0.0014(5)
C101 0.0306(8) 0.0462(10) 0.0274(8) -0.0051(8) 0.0050(7) 0.0034(8)
C102 0.0312(9) 0.0443(11) 0.0303(9) 0.0036(8) 0.0068(7) -0.0032(8)
C103 0.0439(10) 0.0277(9) 0.0347(9) 0.0077(7) 0.0078(8) 0.0021(8)
C104 0.0396(10) 0.0280(9) 0.0262(8) 0.0051(7) -0.0002(7) 0.0053(7)
C105 0.0285(9) 0.0348(9) 0.0324(9) 0.0053(7) 0.0024(7) 0.0108(7)
C106 0.0282(8) 0.0326(9) 0.0321(9) 0.0024(7) 0.0045(7) 0.0096(7)
C107 0.0215(8) 0.0848(16) 0.0329(9) 0.0039(11) 0.0018(7) -0.0022(10)
C108 0.0249(9) 0.109(2) 0.0351(10) 0.0114(12) -0.0015(7) 0.0158(11)
C109 0.0301(8) 0.0632(13) 0.0247(8) 0.0095(9) -0.0042(7) 0.0014(9)
C110 0.0347(10) 0.0522(12) 0.0258(8) 0.0041(8) -0.0084(7) -0.0035(8)
C111 0.0370(10) 0.0424(10) 0.0243(8) -0.0012(8) 0.0011(7) 0.0045(8)
C112 0.0300(9) 0.0358(10) 0.0280(8) 0.0041(7) 0.0062(7) 0.0004(7)
C113 0.0420(12) 0.0443(12) 0.0698(15) 0.0055(11) 0.0194(11) 0.0169(9)
C114 0.0686(16) 0.0358(11) 0.0717(16) -0.0147(11) 0.0260(13) 0.0019(11)
C115 0.0450(11) 0.0245(9) 0.0693(15) -0.0071(9) -0.0020(10) 0.0008(8)
C116 0.0392(10) 0.0244(9) 0.0673(15) 0.0080(9) -0.0017(10) 0.0011(8)
C117 0.0338(10) 0.0360(10) 0.0505(12) 0.0010(9) 0.0067(9) -0.0099(8)
C118 0.0221(7) 0.0397(11) 0.0438(10) -0.0035(8) 0.0017(7) -0.0038(7)

loop_
_atom_type_symbol
_atom_type_description
_atom_type_scat_dispersion_real
_atom_type_scat_dispersion_imag
_atom_type_scat_source
C C 0.0033 0.0016 'International Tables Vol C Tables 4.2.6.8 and 6.1.1.4'
H H 0.0000 0.0000 'International Tables Vol C Tables 4.2.6.8 and 6.1.1.4'
N N 0.0061 0.0033 'International Tables Vol C Tables 4.2.6.8 and 6.1.1.4'
O O 0.0106 0.0060 'International Tables Vol C Tables 4.2.6.8 and 6.1.1.4'
K K 0.2009 0.2494 'International Tables Vol C Tables 4.2.6.8 and 6.1.1.4'
Fe Fe 0.3463 0.8444 'International Tables Vol C Tables 4.2.6.8 and 6.1.1.4'

loop_
_geom_angle_atom_site_label_1
_geom_angle_atom_site_label_2
_geom_angle_atom_site_label_3
_geom_angle
_geom_angle_site_symmetry_1
_geom_angle_site_symmetry_3
_geom_angle_publ_flag
N2 Fe1 N1 77.00(6) . . ?
N2 Fe1 C21 108.35(6) . . ?
N1 Fe1 C21 119.99(6) . . ?
N2 Fe1 C11 124.32(6) . . ?
N1 Fe1 C11 109.53(6) . . ?
C21 Fe1 C11 113.56(6) . . ?
C1 N1 C5 117.09(16) . . ?
C1 N1 Fe1 126.91(14) . . ?
C5 N1 Fe1 115.94(12) . . ?
C10 N2 C6 116.51(15) . . ?
C10 N2 Fe1 127.34(12) . . ?
C6 N2 Fe1 116.07(12) . . ?
N1 C1 C2 124.5(2) . . ?
N1 C1 H1 117.8 . . ?
C2 C1 H1 117.8 . . ?
C1 C2 C3 118.4(2) . . ?
C1 C2 H2 120.8 . . ?
C3 C2 H2 120.8 . . ?
C4 C3 C2 119.2(2) . . ?
C4 C3 H3 120.4 . . ?
C2 C3 H3 120.4 . . ?
C3 C4 C5 120.8(2) . . ?
C3 C4 H4 119.6 . . ?
C5 C4 H4 119.6 . . ?
N1 C5 C6 115.26(15) . . ?
N1 C5 C4 119.93(19) . . ?
C6 C5 C4 124.77(19) . . ?
N2 C6 C7 120.51(18) . . ?
N2 C6 C5 115.13(15) . . ?
C7 C6 C5 124.26(17) . . ?
C8 C7 C6 120.72(18) . . ?
C8 C7 H7 119.6 . . ?
C6 C7 H7 119.6 . . ?
C7 C8 C9 118.85(17) . . ?
C7 C8 H8 120.6 . . ?
C9 C8 H8 120.6 . . ?
C10 C9 C8 118.36(19) . . ?
C10 C9 H9 120.8 . . ?
C8 C9 H9 120.8 . . ?
N2 C10 C9 125.02(18) . . ?
N2 C10 H10 117.5 . . ?
C9 C10 H10 117.5 . . ?
C12 C11 C16 114.80(15) . . ?
C12 C11 Fe1 125.39(12) . . ?
C16 C11 Fe1 119.72(12) . . ?
C13 C12 C11 122.22(15) . . ?
C13 C12 C17 117.48(15) . . ?
C11 C12 C17 120.30(15) . . ?
C14 C13 C12 121.68(16) . . ?
C14 C13 H13 119.2 . . ?
C12 C13 H13 119.2 . . ?
C15 C14 C13 117.25(16) . . ?
C15 C14 C18 121.64(16) . . ?
C13 C14 C18 121.10(17) . . ?
C14 C15 C16 121.67(15) . . ?
C14 C15 H15 119.2 . . ?
C16 C15 H15 119.2 . . ?
C15 C16 C11 122.31(15) . . ?
C15 C16 C19 116.79(15) . . ?
C11 C16 C19 120.90(15) . . ?
C12 C17 H17A 109.5 . . ?
C12 C17 H17B 109.5 . . ?
H17A C17 H17B 109.5 . . ?
C12 C17 H17C 109.5 . . ?
H17A C17 H17C 109.5 . . ?
H17B C17 H17C 109.5 . . ?
C12 C17 H17D 109.5 . . ?
H17A C17 H17D 141.1 . . ?
H17B C17 H17D 56.3 . . ?
H17C C17 H17D 56.3 . . ?
C12 C17 H17E 109.5 . . ?
H17A C17 H17E 56.3 . . ?
H17B C17 H17E 141.1 . . ?
H17C C17 H17E 56.3 . . ?
H17D C17 H17E 109.5 . . ?
C12 C17 H17F 109.5 . . ?
H17A C17 H17F 56.3 . . ?
H17B C17 H17F 56.3 . . ?
H17C C17 H17F 141.1 . . ?
H17D C17 H17F 109.5 . . ?
H17E C17 H17F 109.5 . . ?
C14 C18 H18A 109.5 . . ?
C14 C18 H18B 109.5 . . ?
H18A C18 H18B 109.5 . . ?
C14 C18 H18C 109.5 . . ?
H18A C18 H18C 109.5 . . ?
H18B C18 H18C 109.5 . . ?
C14 C18 H18D 109.5 . . ?
H18A C18 H18D 141.1 . . ?
H18B C18 H18D 56.3 . . ?
H18C C18 H18D 56.3 . . ?
C14 C18 H18E 109.5 . . ?
H18A C18 H18E 56.3 . . ?
H18B C18 H18E 141.1 . . ?
H18C C18 H18E 56.3 . . ?
H18D C18 H18E 109.5 . . ?
C14 C18 H18F 109.5 . . ?
H18A C18 H18F 56.3 . . ?
H18B C18 H18F 56.3 . . ?
H18C C18 H18F 141.1 . . ?
H18D C18 H18F 109.5 . . ?
H18E C18 H18F 109.5 . . ?
C16 C19 H19A 109.5 . . ?
C16 C19 H19B 109.5 . . ?
H19A C19 H19B 109.5 . . ?
C16 C19 H19C 109.5 . . ?
H19A C19 H19C 109.5 . . ?
H19B C19 H19C 109.5 . . ?
C16 C19 H19D 109.5 . . ?
H19A C19 H19D 141.1 . . ?
H19B C19 H19D 56.3 . . ?
H19C C19 H19D 56.3 . . ?
C16 C19 H19E 109.5 . . ?
H19A C19 H19E 56.3 . . ?
H19B C19 H19E 141.1 . . ?
H19C C19 H19E 56.3 . . ?
H19D C19 H19E 109.5 . . ?
C16 C19 H19F 109.5 . . ?
H19A C19 H19F 56.3 . . ?
H19B C19 H19F 56.3 . . ?
H19C C19 H19F 141.1 . . ?
H19D C19 H19F 109.5 . . ?
H19E C19 H19F 109.5 . . ?
C22 C21 C26 115.45(15) . . ?
C22 C21 Fe1 124.14(12) . . ?
C26 C21 Fe1 120.40(12) . . ?
C23 C22 C21 121.89(16) . . ?
C23 C22 C27 117.80(15) . . ?
C21 C22 C27 120.31(15) . . ?
C24 C23 C22 121.41(16) . . ?
C24 C23 H23 119.3 . . ?
C22 C23 H23 119.3 . . ?
C25 C24 C23 117.60(16) . . ?
C25 C24 C28 121.22(18) . . ?
C23 C24 C28 121.17(18) . . ?
C24 C25 C26 121.78(17) . . ?
C24 C25 H25 119.1 . . ?
C26 C25 H25 119.1 . . ?
C25 C26 C21 121.82(16) . . ?
C25 C26 C29 118.19(15) . . ?
C21 C26 C29 119.99(15) . . ?
C22 C27 H27A 109.5 . . ?
C22 C27 H27B 109.5 . . ?
H27A C27 H27B 109.5 . . ?
C22 C27 H27C 109.5 . . ?
H27A C27 H27C 109.5 . . ?
H27B C27 H27C 109.5 . . ?
C22 C27 H27D 109.5 . . ?
H27A C27 H27D 141.1 . . ?
H27B C27 H27D 56.3 . . ?
H27C C27 H27D 56.3 . . ?
C22 C27 H27E 109.5 . . ?
H27A C27 H27E 56.3 . . ?
H27B C27 H27E 141.1 . . ?
H27C C27 H27E 56.3 . . ?
H27D C27 H27E 109.5 . . ?
C22 C27 H27F 109.5 . . ?
H27A C27 H27F 56.3 . . ?
H27B C27 H27F 56.3 . . ?
H27C C27 H27F 141.1 . . ?
H27D C27 H27F 109.5 . . ?
H27E C27 H27F 109.5 . . ?
C24 C28 H28A 109.5 . . ?
C24 C28 H28B 109.5 . . ?
H28A C28 H28B 109.5 . . ?
C24 C28 H28C 109.5 . . ?
H28A C28 H28C 109.5 . . ?
H28B C28 H28C 109.5 . . ?
C24 C28 H28D 109.5 . . ?
H28A C28 H28D 141.1 . . ?
H28B C28 H28D 56.3 . . ?
H28C C28 H28D 56.3 . . ?
C24 C28 H28E 109.5 . . ?
H28A C28 H28E 56.3 . . ?
H28B C28 H28E 141.1 . . ?
H28C C28 H28E 56.3 . . ?
H28D C28 H28E 109.5 . . ?
C24 C28 H28F 109.5 . . ?
H28A C28 H28F 56.3 . . ?
H28B C28 H28F 56.3 . . ?
H28C C28 H28F 141.1 . . ?
H28D C28 H28F 109.5 . . ?
H28E C28 H28F 109.5 . . ?
C26 C29 H29A 109.5 . . ?
C26 C29 H29B 109.5 . . ?
H29A C29 H29B 109.5 . . ?
C26 C29 H29C 109.5 . . ?
H29A C29 H29C 109.5 . . ?
H29B C29 H29C 109.5 . . ?
C26 C29 H29D 109.5 . . ?
H29A C29 H29D 141.1 . . ?
H29B C29 H29D 56.3 . . ?
H29C C29 H29D 56.3 . . ?
C26 C29 H29E 109.5 . . ?
H29A C29 H29E 56.3 . . ?
H29B C29 H29E 141.1 . . ?
H29C C29 H29E 56.3 . . ?
H29D C29 H29E 109.5 . . ?
C26 C29 H29F 109.5 . . ?
H29A C29 H29F 56.3 . . ?
H29B C29 H29F 56.3 . . ?
H29C C29 H29F 141.1 . . ?
H29D C29 H29F 109.5 . . ?
H29E C29 H29F 109.5 . . ?
O14 K1 O16 93.01(4) . . ?
O14 K1 O13 59.80(4) . . ?
O16 K1 O13 128.78(4) . . ?
O14 K1 O11 137.99(4) . . ?
O16 K1 O11 125.14(4) . . ?
O13 K1 O11 99.64(4) . . ?
O14 K1 O12 98.51(4) . . ?
O16 K1 O12 102.40(4) . . ?
O13 K1 O12 122.63(4) . . ?
O11 K1 O12 59.96(3) . . ?
O14 K1 O15 115.14(4) . . ?
O16 K1 O15 59.67(4) . . ?
O13 K1 O15 91.63(4) . . ?
O11 K1 O15 100.56(4) . . ?
O12 K1 O15 141.48(4) . . ?
O14 K1 N12 59.65(4) . . ?
O16 K1 N12 61.05(4) . . ?
O13 K1 N12 119.00(4) . . ?
O11 K1 N12 120.47(4) . . ?
O12 K1 N12 61.24(4) . . ?
O15 K1 N12 119.98(4) . . ?
O14 K1 N11 120.05(4) . . ?
O16 K1 N11 118.68(4) . . ?
O13 K1 N11 60.76(4) . . ?
O11 K1 N11 60.04(4) . . ?
O12 K1 N11 119.27(4) . . ?
O15 K1 N11 59.68(4) . . ?
N12 K1 N11 179.48(4) . . ?
C113 N11 C107 110.51(17) . . ?
C113 N11 C101 109.53(16) . . ?
C107 N11 C101 109.36(15) . . ?
C113 N11 K1 110.89(11) . . ?
C107 N11 K1 107.05(10) . . ?
C101 N11 K1 109.46(10) . . ?
C118 N12 C106 110.15(14) . . ?
C118 N12 C112 109.55(14) . . ?
C106 N12 C112 109.23(13) . . ?
C118 N12 K1 108.03(10) . . ?
C106 N12 K1 108.71(10) . . ?
C112 N12 K1 111.15(9) . . ?
C102 O11 C103 111.89(14) . . ?
C102 O11 K1 118.36(10) . . ?
C103 O11 K1 115.27(10) . . ?
C105 O12 C104 110.70(13) . . ?
C105 O12 K1 114.08(10) . . ?
C104 O12 K1 113.84(9) . . ?
C108 O13 C109 110.44(14) . . ?
C108 O13 K1 118.31(11) . . ?
C109 O13 K1 110.74(9) . . ?
C111 O14 C110 112.37(14) . . ?
C111 O14 K1 120.80(10) . . ?
C110 O14 K1 119.40(10) . . ?
C114 O15 C115 111.64(16) . . ?
C114 O15 K1 115.81(12) . . ?
C115 O15 K1 115.40(10) . . ?
C117 O16 C116 111.82(15) . . ?
C117 O16 K1 118.00(10) . . ?
C116 O16 K1 114.37(10) . . ?
N11 C101 C102 114.22(14) . . ?
N11 C101 H10A 108.7 . . ?
C102 C101 H10A 108.7 . . ?
N11 C101 H10B 108.7 . . ?
C102 C101 H10B 108.7 . . ?
H10A C101 H10B 107.6 . . ?
O11 C102 C101 109.58(15) . . ?
O11 C102 H10C 109.8 . . ?
C101 C102 H10C 109.8 . . ?
O11 C102 H10D 109.8 . . ?
C101 C102 H10D 109.8 . . ?
H10C C102 H10D 108.2 . . ?
O11 C103 C104 109.33(14) . . ?
O11 C103 H10E 109.8 . . ?
C104 C103 H10E 109.8 . . ?
O11 C103 H10F 109.8 . . ?
C104 C103 H10F 109.8 . . ?
H10E C103 H10F 108.3 . . ?
O12 C104 C103 109.18(14) . . ?
O12 C104 H10G 109.8 . . ?
C103 C104 H10G 109.8 . . ?
O12 C104 H10H 109.8 . . ?
C103 C104 H10H 109.8 . . ?
H10G C104 H10H 108.3 . . ?
O12 C105 C106 109.03(14) . . ?
O12 C105 H10I 109.9 . . ?
C106 C105 H10I 109.9 . . ?
O12 C105 H10J 109.9 . . ?
C106 C105 H10J 109.9 . . ?
H10I C105 H10J 108.3 . . ?
N12 C106 C105 113.43(14) . . ?
N12 C106 H10K 108.9 . . ?
C105 C106 H10K 108.9 . . ?
N12 C106 H10L 108.9 . . ?
C105 C106 H10L 108.9 . . ?
H10K C106 H10L 107.7 . . ?
N11 C107 C108 113.44(17) . . ?
N11 C107 H10M 108.9 . . ?
C108 C107 H10M 108.9 . . ?
N11 C107 H10N 108.9 . . ?
C108 C107 H10N 108.9 . . ?
H10M C107 H10N 107.7 . . ?
O13 C108 C107 109.82(17) . . ?
O13 C108 H10O 109.7 . . ?
C107 C108 H10O 109.7 . . ?
O13 C108 H10P 109.7 . . ?
C107 C108 H10P 109.7 . . ?
H10O C108 H10P 108.2 . . ?
O13 C109 C110 109.94(15) . . ?
O13 C109 H10Q 109.7 . . ?
C110 C109 H10Q 109.7 . . ?
O13 C109 H10R 109.7 . . ?
C110 C109 H10R 109.7 . . ?
H10Q C109 H10R 108.2 . . ?
O14 C110 C109 109.11(15) . . ?
O14 C110 H11A 109.9 . . ?
C109 C110 H11A 109.9 . . ?
O14 C110 H11B 109.9 . . ?
C109 C110 H11B 109.9 . . ?
H11A C110 H11B 108.3 . . ?
O14 C111 C112 108.17(15) . . ?
O14 C111 H11C 110.1 . . ?
C112 C111 H11C 110.1 . . ?
O14 C111 H11D 110.1 . . ?
C112 C111 H11D 110.1 . . ?
H11C C111 H11D 108.4 . . ?
N12 C112 C111 114.43(14) . . ?
N12 C112 H11E 108.7 . . ?
C111 C112 H11E 108.7 . . ?
N12 C112 H11F 108.7 . . ?
C111 C112 H11F 108.7 . . ?
H11E C112 H11F 107.6 . . ?
N11 C113 C114 113.29(17) . . ?
N11 C113 H11G 108.9 . . ?
C114 C113 H11G 108.9 . . ?
N11 C113 H11H 108.9 . . ?
C114 C113 H11H 108.9 . . ?
H11G C113 H11H 107.7 . . ?
O15 C114 C113 109.5(2) . . ?
O15 C114 H11I 109.8 . . ?
C113 C114 H11I 109.8 . . ?
O15 C114 H11J 109.8 . . ?
C113 C114 H11J 109.8 . . ?
H11I C114 H11J 108.2 . . ?
O15 C115 C116 109.35(17) . . ?
O15 C115 H11K 109.8 . . ?
C116 C115 H11K 109.8 . . ?
O15 C115 H11L 109.8 . . ?
C116 C115 H11L 109.8 . . ?
H11K C115 H11L 108.3 . . ?
O16 C116 C115 109.30(16) . . ?
O16 C116 H11M 109.8 . . ?
C115 C116 H11M 109.8 . . ?
O16 C116 H11N 109.8 . . ?
C115 C116 H11N 109.8 . . ?
H11M C116 H11N 108.3 . . ?
O16 C117 C118 110.18(15) . . ?
O16 C117 H11O 109.6 . . ?
C118 C117 H11O 109.6 . . ?
O16 C117 H11P 109.6 . . ?
C118 C117 H11P 109.6 . . ?
H11O C117 H11P 108.1 . . ?
N12 C118 C117 113.57(15) . . ?
N12 C118 H11Q 108.9 . . ?
C117 C118 H11Q 108.9 . . ?
N12 C118 H11R 108.9 . . ?
C117 C118 H11R 108.9 . . ?
H11Q C118 H11R 107.7 . . ?

loop_
_geom_bond_atom_site_label_1
_geom_bond_atom_site_label_2
_geom_bond_distance
_geom_bond_site_symmetry_2
_geom_bond_publ_flag
Fe1 N2 2.0842(15) . ?
Fe1 N1 2.0897(15) . ?
Fe1 C21 2.0949(16) . ?
Fe1 C11 2.1029(17) . ?
N1 C1 1.354(3) . ?
N1 C5 1.385(2) . ?
N2 C10 1.357(2) . ?
N2 C6 1.386(2) . ?
C1 C2 1.371(3) . ?
C1 H1 0.9500 . ?
C2 C3 1.400(4) . ?
C2 H2 0.9500 . ?
C3 C4 1.352(4) . ?
C3 H3 0.9500 . ?
C4 C5 1.420(3) . ?
C4 H4 0.9500 . ?
C5 C6 1.418(3) . ?
C6 C7 1.417(3) . ?
C7 C8 1.365(3) . ?
C7 H7 0.9500 . ?
C8 C9 1.400(3) . ?
C8 H8 0.9500 . ?
C9 C10 1.372(3) . ?
C9 H9 0.9500 . ?
C10 H10 0.9500 . ?
C11 C12 1.415(2) . ?
C11 C16 1.415(2) . ?
C12 C13 1.398(2) . ?
C12 C17 1.509(2) . ?
C13 C14 1.390(2) . ?
C13 H13 0.9500 . ?
C14 C15 1.385(3) . ?
C14 C18 1.514(3) . ?
C15 C16 1.399(2) . ?
C15 H15 0.9500 . ?
C16 C19 1.519(3) . ?
C17 H17A 0.9800 . ?
C17 H17B 0.9800 . ?
C17 H17C 0.9800 . ?
C17 H17D 0.9800 . ?
C17 H17E 0.9800 . ?
C17 H17F 0.9800 . ?
C18 H18A 0.9800 . ?
C18 H18B 0.9800 . ?
C18 H18C 0.9800 . ?
C18 H18D 0.9800 . ?
C18 H18E 0.9800 . ?
C18 H18F 0.9800 . ?
C19 H19A 0.9800 . ?
C19 H19B 0.9800 . ?
C19 H19C 0.9800 . ?
C19 H19D 0.9800 . ?
C19 H19E 0.9800 . ?
C19 H19F 0.9800 . ?
C21 C22 1.413(2) . ?
C21 C26 1.414(2) . ?
C22 C23 1.400(2) . ?
C22 C27 1.510(3) . ?
C23 C24 1.387(3) . ?
C23 H23 0.9500 . ?
C24 C25 1.384(3) . ?
C24 C28 1.512(3) . ?
C25 C26 1.395(2) . ?
C25 H25 0.9500 . ?
C26 C29 1.519(2) . ?
C27 H27A 0.9800 . ?
C27 H27B 0.9800 . ?
C27 H27C 0.9800 . ?
C27 H27D 0.9800 . ?
C27 H27E 0.9800 . ?
C27 H27F 0.9800 . ?
C28 H28A 0.9800 . ?
C28 H28B 0.9800 . ?
C28 H28C 0.9800 . ?
C28 H28D 0.9800 . ?
C28 H28E 0.9800 . ?
C28 H28F 0.9800 . ?
C29 H29A 0.9800 . ?
C29 H29B 0.9800 . ?
C29 H29C 0.9800 . ?
C29 H29D 0.9800 . ?
C29 H29E 0.9800 . ?
C29 H29F 0.9800 . ?
K1 O14 2.7830(12) . ?
K1 O16 2.8155(13) . ?
K1 O13 2.8235(12) . ?
K1 O11 2.8355(12) . ?
K1 O12 2.8449(12) . ?
K1 O15 2.8493(13) . ?
K1 N12 2.9883(14) . ?
K1 N11 3.0229(14) . ?
N11 C113 1.464(3) . ?
N11 C107 1.471(2) . ?
N11 C101 1.471(2) . ?
N12 C118 1.467(2) . ?
N12 C106 1.468(2) . ?
N12 C112 1.476(2) . ?
O11 C102 1.426(2) . ?
O11 C103 1.427(2) . ?
O12 C105 1.420(2) . ?
O12 C104 1.427(2) . ?
O13 C108 1.414(2) . ?
O13 C109 1.430(2) . ?
O14 C111 1.424(2) . ?
O14 C110 1.424(2) . ?
O15 C114 1.421(3) . ?
O15 C115 1.423(2) . ?
O16 C117 1.419(2) . ?
O16 C116 1.422(2) . ?
C101 C102 1.499(3) . ?
C101 H10A 0.9900 . ?
C101 H10B 0.9900 . ?
C102 H10C 0.9900 . ?
C102 H10D 0.9900 . ?
C103 C104 1.496(3) . ?
C103 H10E 0.9900 . ?
C103 H10F 0.9900 . ?
C104 H10G 0.9900 . ?
C104 H10H 0.9900 . ?
C105 C106 1.516(2) . ?
C105 H10I 0.9900 . ?
C105 H10J 0.9900 . ?
C106 H10K 0.9900 . ?
C106 H10L 0.9900 . ?
C107 C108 1.514(3) . ?
C107 H10M 0.9900 . ?
C107 H10N 0.9900 . ?
C108 H10O 0.9900 . ?
C108 H10P 0.9900 . ?
C109 C110 1.486(3) . ?
C109 H10Q 0.9900 . ?
C109 H10R 0.9900 . ?
C110 H11A 0.9900 . ?
C110 H11B 0.9900 . ?
C111 C112 1.504(3) . ?
C111 H11C 0.9900 . ?
C111 H11D 0.9900 . ?
C112 H11E 0.9900 . ?
C112 H11F 0.9900 . ?
C113 C114 1.501(3) . ?
C113 H11G 0.9900 . ?
C113 H11H 0.9900 . ?
C114 H11I 0.9900 . ?
C114 H11J 0.9900 . ?
C115 C116 1.486(3) . ?
C115 H11K 0.9900 . ?
C115 H11L 0.9900 . ?
C116 H11M 0.9900 . ?
C116 H11N 0.9900 . ?
C117 C118 1.510(3) . ?
C117 H11O 0.9900 . ?
C117 H11P 0.9900 . ?
C118 H11Q 0.9900 . ?
C118 H11R 0.9900 . ?
